data_1530999
loop_
_publ_author_name
'Wintenberger, M.'
'Dugue, J.'
'Guittard, M.'
'Tien, V.'
'Dung, N.H.'

_publ_section_title
;
 Ferro- and antiferromagnetism in oxychalcogenides Ln Cr O X2 (Ln= La or
 Nd and X= S or Se)
;
_journal_name_full 'Journal of Solid State Chemistry'
_journal_page_first 295
_journal_page_last 302
_journal_volume 70
_journal_year 1987
_chemical_formula_sum 'Cr Nd O S2'
_chemical_name_systematic 'Nd Cr O S2'
_space_group_IT_number 12
_symmetry_space_group_name_Hall '-B 2'
_symmetry_space_group_name_H-M 'B 1 1 2/m'
_cell_angle_alpha 90
_cell_angle_beta 90
_cell_angle_gamma 90.2
_cell_formula_units_Z 4
_cell_length_a 11.43
_cell_length_b 7.89
_cell_length_c 3.67
_cell_volume 330.968
_citation_journal_id_ASTM JSSCBI
_cod_data_source_file Wintenberger_JSSCBI_1987_1480.cif
_cod_data_source_block Cr1Nd1O1S2
_cod_original_cell_volume 330.9685
_cod_original_sg_symbol_Hall '-C 2y (-x,z,y)'
_cod_original_formula_sum 'Cr1 Nd1 O1 S2'
_cod_database_code 1530999

loop_
_symmetry_equiv_pos_as_xyz
x,y,z
-x,-y,z
-x,-y,-z
x,y,-z
x+1/2,y,z+1/2
-x+1/2,-y,z+1/2
-x+1/2,-y,-z+1/2
x+1/2,y,-z+1/2

loop_
_atom_site_label
_atom_site_type_symbol
_atom_site_fract_x
_atom_site_fract_y
_atom_site_fract_z
_atom_site_occupancy
_atom_site_U_iso_or_equiv
Cr2 Cr+3 0.5 0.5 0 1 0.0
Cr1 Cr+3 0 0 0 1 0.0
O1 O-2 0.166 0.061 0 1 0.0
S1 S-2 0.4556 0.1986 0 1 0.0
Nd1 Nd+3 0.23421 0.20694 0.5 1 0.0
S2 S-2 0.1366 0.4697 0 1 0.0
